data_2002059
loop_
_publ_author_name
'Viossat, B.'
'Dung, Nguyen-Huy'
'Robert, F.'

_publ_section_title
;
 Structure du <i>trans</i>-dichlorobis(pyridine)palladium(II)
;
_journal_issue 1
_journal_name_full 'Acta Crystallographica Section C'
_journal_page_first 84
_journal_page_last 85
_journal_paper_doi 10.1107/S0108270192004438
_journal_volume 49
_journal_year 1993
_chemical_formula_sum 'C10 H10 Cl2 N2 Pd'
_chemical_formula_weight 335.51
_symmetry_cell_setting monoclinic
_symmetry_space_group_name_Hall '-C 2yc'
_symmetry_space_group_name_H-M 'C 1 2/c 1'
_cell_angle_alpha 90
_cell_angle_beta 90.560(10)
_cell_angle_gamma 90
_cell_formula_units_Z 4
_cell_length_a 8.7740(10)
_cell_length_b 15.474(2)
_cell_length_c 8.6350(10)
_cell_volume 1172.3(2)
_diffrn_radiation_type Mo
_diffrn_radiation_wavelength 0.7107
_exptl_absorpt_coefficient_mu 1.991
_exptl_crystal_density_diffrn 1.90
_exptl_crystal_density_meas 1.87(3)
_exptl_crystal_F_000 656
_cod_data_source_file du1002.cif
_cod_data_source_block du1002_structure_1_of_1
_cod_original_cell_volume 1172.3(3)
_cod_original_formula_sum 'C10 H10 Cl2 N2 Pd1'
_cod_database_code 2002059

loop_
_atom_site_label
_atom_site_fract_x
_atom_site_fract_y
_atom_site_fract_z
_atom_site_U_iso_or_equiv
Pd .0 .12684(4) .2500 .0383
Cl .26140(10) .1290(2) .2668(2) .0569
N(1) .0 -.0040(4) .2500 .0417
N(2) .0 .2575(4) .2500 .0455
C(1) .0942(6) -.0489(4) .1559(6) .0456
C(2) .0969(6) -.1379(4) .1547(6) .0501
C(3) .0 -.1813(5) .2500 .0485
C(4) .0565(7) .3011(4) .1299(6) .0492
C(5) .0570(7) .3908(4) .1278(7) .0570
C(6) .0 .4352(6) .2500 .0581
H(1) .165(6) -.011(4) .101(7) ?
H(2) .161(6) -.159(4) .065(7) ?
H(3) .0000 -.236(6) .2500 ?
H(4) .105(7) .268(4) .049(7) ?
H(5) .101(6) .414(4) .033(7) ?
H(6) .0000 .502(6) .2500 ?

loop_
_geom_angle_atom_site_label_1
_geom_angle_atom_site_label_2
_geom_angle_atom_site_label_3
_geom_angle
N(2) Pd(1) Cl 89.17(7)
C(3) C(2) C(1) 118.4(6)
C(5) C(4) N(2) 121.1(6)
N(1) Pd Cl 90.83(7)
C(1) N(1) Pd(1) 120.8(3)
C(4) N(2) Pd(1) 120.3(3)
C(2) C(1) N(1) 121.9(6)
C(6) C(5) C(4) 119.6(6)

loop_
_geom_bond_atom_site_label_1
_geom_bond_atom_site_label_2
_geom_bond_distance
C(1) H(1) 0.98(6)
C(3) H(3) 0.85(9)
C(5) H(5) 0.98(6)
Pd Cl 2.2970(10)
Pd N(2) 2.023(6)
N(2) C(4) 1.336(6)
C(2) C(3) 1.366(7)
C(5) C(6) 1.359(8)
C(2) H(2) 1.01(6)
C(4) H(4) 0.97(6)
C(6) H(6) 1.03(9)
Pd N(1) 2.024(6)
N(1) C(1) 1.356(6)
C(1) C(2) 1.377(8)
C(4) C(5) 1.388(8)
